data_7013041
loop_
_publ_author_name
'Gudneppanavar Rajsekhar'
'Ajay K. Sah'
'Chebrolu P. Rao'
'Philippe Guionneau'
'Muktha Bharathy'
'T. N. GuruRow'

_publ_section_title
;
 Bis-(\m-saccharide-C-2-oxo) dinuclear Cu(II) complexes of
 4,6-O-butylidene/ethylidene-N-(\a-hydroxynaphthylidene/o-hydroxybenzylidene/5-bromo-o-hydroxybenzylidene)-\b-D-glucopyranosylamine:
 structural aspects and data correlations
;
_journal_issue 15
_journal_name_full 'Dalton Trans.'
_journal_page_first 3126
_journal_page_last 3135
_journal_paper_doi 10.1039/b303729k
_journal_year 2003
_chemical_formula_sum 'C32 H40 Br2 Cu2 N2 O14'
_chemical_formula_weight 963.56
_chemical_name_systematic
;
?
;
_space_group_IT_number 1
_symmetry_cell_setting triclinic
_symmetry_Int_Tables_number 1
_symmetry_space_group_name_Hall 'P 1'
_symmetry_space_group_name_H-M 'P 1'
_atom_sites_solution_hydrogens geom
_atom_sites_solution_primary direct
_atom_sites_solution_secondary difmap
_audit_creation_method SHELXL-97
_cell_angle_alpha 110.07(1)
_cell_angle_beta 102.19(1)
_cell_angle_gamma 91.21(1)
_cell_formula_units_Z 2
_cell_length_a 10.488(1)
_cell_length_b 12.677(1)
_cell_length_c 14.761(1)
_cell_measurement_reflns_used 18400
_cell_measurement_temperature 173(2)
_cell_measurement_theta_max 27.5
_cell_measurement_theta_min 3.0
_cell_volume 1792.4(3)
_computing_cell_refinement DENZO-SMN
_computing_data_collection Collect
_computing_data_reduction DENZO-SMN
_computing_molecular_graphics 'PLATON (A.L.Spek, 2000)'
_computing_publication_material 'SHELXL-97 (Sheldrick, 1997)'
_computing_structure_refinement 'SHELXL-97 (Sheldrick, 1997)'
_computing_structure_solution SIR-92
_diffrn_ambient_temperature 173(2)
_diffrn_measured_fraction_theta_full 0.996
_diffrn_measured_fraction_theta_max 0.996
_diffrn_measurement_device_type 'Nonius KappaCCD'
_diffrn_measurement_method 'rotation in phi and omega'
_diffrn_radiation_monochromator graphite
_diffrn_radiation_source 'fine-focus sealed tube'
_diffrn_radiation_type MoK\a
_diffrn_radiation_wavelength 0.71073
_diffrn_reflns_av_R_equivalents 0.0337
_diffrn_reflns_av_sigmaI/netI 0.0522
_diffrn_reflns_limit_h_max 9
_diffrn_reflns_limit_h_min -12
_diffrn_reflns_limit_k_max 13
_diffrn_reflns_limit_k_min -15
_diffrn_reflns_limit_l_max 17
_diffrn_reflns_limit_l_min -17
_diffrn_reflns_number 15930
_diffrn_reflns_theta_full 25.00
_diffrn_reflns_theta_max 25.00
_diffrn_reflns_theta_min 3.00
_exptl_absorpt_coefficient_mu 3.487
_exptl_absorpt_correction_T_max 0.6771
_exptl_absorpt_correction_T_min 0.6458
_exptl_absorpt_correction_type 'Empirical from multiple refl.'
_exptl_absorpt_process_details 'MULABS (Platon2000; cf. Blessing 1995)'
_exptl_crystal_colour 'dark green'
_exptl_crystal_density_diffrn 1.785
_exptl_crystal_density_meas ?
_exptl_crystal_density_method 'not measured'
_exptl_crystal_description cubic
_exptl_crystal_F_000 972
_exptl_crystal_size_max 0.15
_exptl_crystal_size_mid 0.10
_exptl_crystal_size_min 0.10
_refine_diff_density_max 0.754
_refine_diff_density_min -0.527
_refine_diff_density_rms 0.070
_refine_ls_abs_structure_details 'Flack H D (1983), Acta Cryst. A39, 876-881'
_refine_ls_abs_structure_Flack -0.004(6)
_refine_ls_extinction_method none
_refine_ls_goodness_of_fit_ref 1.031
_refine_ls_hydrogen_treatment mixed
_refine_ls_matrix_type full
_refine_ls_number_parameters 957
_refine_ls_number_reflns 9701
_refine_ls_number_restraints 7
_refine_ls_restrained_S_all 1.030
_refine_ls_R_factor_all 0.0322
_refine_ls_R_factor_gt 0.0294
_refine_ls_shift/su_max 0.001
_refine_ls_shift/su_mean 0.000
_refine_ls_structure_factor_coef Fsqd
_refine_ls_weighting_details 'calc w=1/[\s^2^(Fo^2^)+(0.0248P)^2^+0.9402P] where P=(Fo^2^+2Fc^2^)/3'
_refine_ls_weighting_scheme calc
_refine_ls_wR_factor_gt 0.0697
_refine_ls_wR_factor_ref 0.0711
_reflns_number_gt 9165
_reflns_number_total 9701
_reflns_threshold_expression >2sigma(I)
_cod_data_source_file b303729k.txt
_cod_data_source_block 4
_cod_depositor_comments
;
The following automatic conversions were performed:

'_exptl_crystal_density_meas' value 'none' was changed to '?' - the
value is perceived as not measured.

Automatic conversion script
Id: cif_fix_values 3008 2015-01-20 13:52:24Z robertas 
;
_cod_original_sg_symbol_H-M P1
_cod_database_code 7013041

loop_
_symmetry_equiv_pos_as_xyz
'x, y, z'

loop_
_atom_site_label
_atom_site_type_symbol
_atom_site_fract_x
_atom_site_fract_y
_atom_site_fract_z
_atom_site_U_iso_or_equiv
_atom_site_adp_type
_atom_site_occupancy
_atom_site_symmetry_multiplicity
_atom_site_calc_flag
_atom_site_refinement_flags
_atom_site_disorder_assembly
_atom_site_disorder_group
Cu1 Cu 0.62749(5) 0.90592(5) 0.40813(3) 0.02560(14) Uani 1 1 d . . .
Cu2 Cu 0.60919(6) 0.81230(5) 0.55931(4) 0.03175(16) Uani 1 1 d . . .
Cu3 Cu 0.80551(6) 0.54391(5) 0.46162(4) 0.02891(15) Uani 1 1 d . . .
Cu4 Cu 0.76956(6) 0.46082(5) 0.61701(4) 0.02880(15) Uani 1 1 d . . .
C2A C 0.7052(5) 1.0503(4) 0.3119(3) 0.0256(11) Uani 1 1 d . . .
C2B C 0.5225(5) 0.6785(4) 0.6640(3) 0.0319(12) Uani 1 1 d . . .
C2C C 0.8578(5) 0.7070(4) 0.3729(3) 0.0277(11) Uani 1 1 d . . .
C2D C 0.6402(5) 0.3590(4) 0.7248(3) 0.0263(11) Uani 1 1 d . . .
C3A C 0.7964(5) 1.1338(4) 0.3128(3) 0.0297(11) Uani 1 1 d . . .
H3A H 0.8537 1.1787 0.3739 0.036 Uiso 1 1 calc R . .
C3B C 0.4447(6) 0.5857(4) 0.6630(3) 0.0366(13) Uani 1 1 d . . .
H3B H 0.4028 0.5297 0.6012 0.044 Uiso 1 1 calc R . .
C3C C 0.9313(6) 0.8032(4) 0.3761(3) 0.0361(13) Uani 1 1 d . . .
H3C H 0.9882 0.8488 0.4371 0.043 Uiso 1 1 calc R . .
C3D C 0.5445(5) 0.2798(4) 0.7235(3) 0.0346(13) Uani 1 1 d . . .
H3D H 0.4948 0.2288 0.6617 0.041 Uiso 1 1 calc R . .
C4A C 0.8049(5) 1.1522(4) 0.2272(3) 0.0302(12) Uani 1 1 d . . .
H4A H 0.8679 1.2085 0.2293 0.036 Uiso 1 1 calc R . .
C4B C 0.4281(5) 0.5744(4) 0.7498(3) 0.0318(12) Uani 1 1 d . . .
H4B H 0.3733 0.5125 0.7476 0.038 Uiso 1 1 calc R . .
C4C C 0.9235(6) 0.8331(4) 0.2949(3) 0.0355(13) Uani 1 1 d . . .
H4C H 0.9760 0.8975 0.2993 0.043 Uiso 1 1 calc R . .
C4D C 0.5207(5) 0.2742(4) 0.8100(3) 0.0336(12) Uani 1 1 d . . .
H4D H 0.4553 0.2198 0.8079 0.040 Uiso 1 1 calc R . .
C5A C 0.7196(5) 1.0871(4) 0.1374(3) 0.0271(11) Uani 1 1 d . . .
C5B C 0.4925(5) 0.6546(4) 0.8404(3) 0.0267(11) Uani 1 1 d . . .
C5C C 0.8385(5) 0.7689(4) 0.2057(3) 0.0295(11) Uani 1 1 d . . .
C5D C 0.5935(5) 0.3491(4) 0.9007(3) 0.0281(11) Uani 1 1 d . . .
C7A C 0.6244(5) 1.0102(4) 0.1335(3) 0.0247(11) Uani 1 1 d . . .
H7A H 0.5644 0.9702 0.0723 0.030 Uiso 1 1 calc R . .
C7B C 0.5703(5) 0.7443(4) 0.8441(3) 0.0262(11) Uani 1 1 d . . .
H7B H 0.6128 0.7984 0.9068 0.031 Uiso 1 1 calc R . .
C7C C 0.7597(5) 0.6787(4) 0.1987(3) 0.0272(11) Uani 1 1 d . . .
H7C H 0.6995 0.6373 0.1380 0.033 Uiso 1 1 calc R . .
C7D C 0.6917(5) 0.4248(4) 0.9061(3) 0.0283(11) Uani 1 1 d . . .
H7D H 0.7424 0.4728 0.9688 0.034 Uiso 1 1 calc R . .
C8A C 0.6139(5) 0.9890(4) 0.2214(3) 0.0244(11) Uani 1 1 d . . .
C8B C 0.5889(5) 0.7583(4) 0.7579(3) 0.0254(11) Uani 1 1 d . . .
C8C C 0.7677(5) 0.6463(4) 0.2833(3) 0.0249(10) Uani 1 1 d . . .
C8D C 0.7181(5) 0.4317(4) 0.8173(3) 0.0258(11) Uani 1 1 d . . .
C9A C 0.5227(5) 0.8969(4) 0.2078(3) 0.0246(11) Uani 1 1 d . . .
H9A H 0.4611 0.8654 0.1458 0.030 Uiso 1 1 calc R . .
C9B C 0.6803(5) 0.8514(4) 0.7692(3) 0.0262(11) Uani 1 1 d . . .
H9B H 0.7257 0.8971 0.8345 0.031 Uiso 1 1 calc R . .
C9C C 0.6843(5) 0.5466(4) 0.2679(3) 0.0248(11) Uani 1 1 d . . .
H9C H 0.6214 0.5150 0.2065 0.030 Uiso 1 1 calc R . .
C9D C 0.8257(5) 0.5103(4) 0.8282(3) 0.0266(11) Uani 1 1 d . . .
H9D H 0.8732 0.5542 0.8934 0.032 Uiso 1 1 calc R . .
C11A C 0.4377(5) 0.7492(4) 0.2539(3) 0.0211(10) Uani 1 1 d . . .
H11A H 0.4869 0.6843 0.2244 0.025 Uiso 1 1 calc R . .
C11B C 0.8069(5) 0.9590(4) 0.7075(3) 0.0247(11) Uani 1 1 d . . .
H11B H 0.8842 0.9185 0.6903 0.030 Uiso 1 1 calc R . .
C11C C 0.6086(4) 0.3950(4) 0.3109(3) 0.0241(10) Uani 1 1 d . . .
H11C H 0.6602 0.3297 0.2874 0.029 Uiso 1 1 calc R . .
C11D C 0.9758(5) 0.5987(4) 0.7654(3) 0.0274(11) Uani 1 1 d . . .
H11D H 1.0479 0.5510 0.7475 0.033 Uiso 1 1 calc R . .
C13A C 0.2500(5) 0.6298(4) 0.1651(3) 0.0243(10) Uani 1 1 d . . .
H13A H 0.3039 0.5687 0.1357 0.029 Uiso 1 1 calc R . .
C13B C 0.9603(5) 1.1065(4) 0.8134(3) 0.0260(11) Uani 1 1 d . . .
H13B H 1.0310 1.0578 0.7941 0.031 Uiso 1 1 calc R . .
C13C C 0.4192(5) 0.2777(4) 0.2164(3) 0.0253(10) Uani 1 1 d . . .
H13C H 0.4720 0.2134 0.1926 0.030 Uiso 1 1 calc R . .
C13D C 1.1364(5) 0.7415(4) 0.8684(3) 0.0274(11) Uani 1 1 d . . .
H13D H 1.2049 0.6906 0.8480 0.033 Uiso 1 1 calc R . .
C14A C 0.2232(5) 0.6214(4) 0.2609(3) 0.0229(10) Uani 1 1 d . . .
H14A H 0.1681 0.6824 0.2886 0.028 Uiso 1 1 calc R . .
C14B C 0.9259(5) 1.1731(4) 0.7444(3) 0.0243(11) Uani 1 1 d . . .
H14B H 0.8547 1.2209 0.7641 0.029 Uiso 1 1 calc R . .
C14C C 0.3795(5) 0.2768(4) 0.3104(3) 0.0279(11) Uani 1 1 d . . .
H14C H 0.3256 0.3406 0.3329 0.034 Uiso 1 1 calc R . .
C14D C 1.1036(5) 0.8098(4) 0.8000(3) 0.0275(11) Uani 1 1 d . . .
H14D H 1.0323 0.8579 0.8191 0.033 Uiso 1 1 calc R . .
C15A C 0.3482(5) 0.6338(4) 0.3382(3) 0.0255(11) Uani 1 1 d . . .
H15A H 0.4025 0.5710 0.3133 0.031 Uiso 1 1 calc R . .
C15B C 0.8786(5) 1.0951(4) 0.6375(3) 0.0280(11) Uani 1 1 d . . .
H15B H 0.9502 1.0490 0.6159 0.034 Uiso 1 1 calc R . .
C15C C 0.5002(5) 0.2891(4) 0.3937(3) 0.0292(11) Uani 1 1 d . . .
H15C H 0.5536 0.2245 0.3723 0.035 Uiso 1 1 calc R . .
C15D C 1.0579(5) 0.7306(4) 0.6927(3) 0.0306(11) Uani 1 1 d . . .
H15D H 1.1285 0.6825 0.6722 0.037 Uiso 1 1 calc R . .
C17A C 0.4209(5) 0.7470(4) 0.3547(3) 0.0238(10) Uani 1 1 d . . .
H17A H 0.3679 0.8092 0.3836 0.029 Uiso 1 1 calc R . .
C17B C 0.7622(5) 1.0177(4) 0.6332(3) 0.0272(11) Uani 1 1 d . . .
H17B H 0.6881 1.0629 0.6506 0.033 Uiso 1 1 calc R . .
C17C C 0.5792(4) 0.3989(4) 0.4109(3) 0.0246(10) Uani 1 1 d . . .
H17C H 0.5270 0.4635 0.4351 0.029 Uiso 1 1 calc R . .
C17D C 0.9377(5) 0.6571(4) 0.6900(3) 0.0254(10) Uani 1 1 d . . .
H17D H 0.8667 0.7062 0.7078 0.030 Uiso 1 1 calc R . .
C20A C 0.0290(5) 0.5105(4) 0.1702(3) 0.0267(11) Uani 1 1 d . . .
H20A H -0.0188 0.5753 0.2022 0.032 Uiso 1 1 calc R . .
C20B C 1.0832(5) 1.3188(4) 0.8575(3) 0.0296(11) Uani 1 1 d . . .
H20B H 1.0120 1.3664 0.8776 0.035 Uiso 1 1 calc R . .
C20C C 0.1872(5) 0.1641(5) 0.2116(3) 0.0318(12) Uani 1 1 d . . .
H20C H 0.1347 0.2282 0.2369 0.038 Uiso 1 1 calc R . .
C20D C 1.2592(5) 0.9561(4) 0.9117(3) 0.0324(12) Uani 1 1 d . . .
H20D H 1.1870 1.0028 0.9311 0.039 Uiso 1 1 calc R . .
C21A C -0.0505(5) 0.3993(4) 0.1503(3) 0.0347(12) Uani 1 1 d . . .
H21A H -0.1356 0.3945 0.1053 0.052 Uiso 1 1 calc R . .
H21B H -0.0641 0.3959 0.2129 0.052 Uiso 1 1 calc R . .
H21C H -0.0028 0.3361 0.1197 0.052 Uiso 1 1 calc R . .
C21B C 1.2012(6) 1.3929(5) 0.8658(4) 0.0424(14) Uani 1 1 d . . .
H21D H 1.1782 1.4362 0.8219 0.064 Uiso 1 1 calc R . .
H21E H 1.2711 1.3462 0.8464 0.064 Uiso 1 1 calc R . .
H21F H 1.2316 1.4451 0.9344 0.064 Uiso 1 1 calc R . .
C21C C 0.1081(6) 0.0543(5) 0.1879(4) 0.0408(14) Uani 1 1 d . . .
H21G H 0.0282 0.0475 0.1369 0.061 Uiso 1 1 calc R . .
H21H H 0.0843 0.0518 0.2479 0.061 Uiso 1 1 calc R . .
H21I H 0.1600 -0.0082 0.1633 0.061 Uiso 1 1 calc R . .
C21D C 1.3763(6) 1.0307(5) 0.9181(4) 0.0436(15) Uani 1 1 d . . .
H21J H 1.4072 1.0838 0.9863 0.065 Uiso 1 1 calc R . .
H21K H 1.3517 1.0729 0.8735 0.065 Uiso 1 1 calc R . .
H21L H 1.4463 0.9843 0.8986 0.065 Uiso 1 1 calc R . .
C23A C 0.1194(5) 0.6183(4) 0.0928(3) 0.0308(12) Uani 1 1 d . . .
H23A H 0.0698 0.6829 0.1195 0.037 Uiso 1 1 calc R . .
H23B H 0.1343 0.6183 0.0287 0.037 Uiso 1 1 calc R . .
C23B C 1.0079(5) 1.1881(5) 0.9193(3) 0.0326(12) Uani 1 1 d . . .
H23C H 0.9376 1.2350 0.9403 0.039 Uiso 1 1 calc R . .
H23D H 1.0338 1.1463 0.9649 0.039 Uiso 1 1 calc R . .
C23C C 0.2948(5) 0.2657(4) 0.1379(3) 0.0303(12) Uani 1 1 d . . .
H23E H 0.2448 0.3314 0.1599 0.036 Uiso 1 1 calc R . .
H23F H 0.3171 0.2627 0.0752 0.036 Uiso 1 1 calc R . .
C23D C 1.1875(5) 0.8243(4) 0.9752(3) 0.0330(12) Uani 1 1 d . . .
H23G H 1.1176 0.8708 0.9975 0.040 Uiso 1 1 calc R . .
H23H H 1.2150 0.7823 1.0204 0.040 Uiso 1 1 calc R . .
N10A N 0.5188(4) 0.8536(3) 0.2750(2) 0.0220(8) Uani 1 1 d . . .
N10B N 0.7040(4) 0.8761(3) 0.6971(3) 0.0276(10) Uani 1 1 d . . .
N10C N 0.6896(4) 0.4982(3) 0.3313(2) 0.0245(9) Uani 1 1 d . . .
N10D N 0.8613(4) 0.5245(3) 0.7558(3) 0.0260(9) Uani 1 1 d . . .
O1A O 0.7073(3) 1.0337(3) 0.3962(2) 0.0309(8) Uani 1 1 d . . .
O1B O 0.5310(4) 0.6857(3) 0.5774(2) 0.0356(9) Uani 1 1 d . . .
O1C O 0.8776(3) 0.6784(3) 0.4526(2) 0.0337(9) Uani 1 1 d . . .
O1D O 0.6514(4) 0.3633(3) 0.6381(2) 0.0338(9) Uani 1 1 d . . .
O12A O 0.3172(3) 0.7389(3) 0.1861(2) 0.0251(7) Uani 1 1 d . . .
O12B O 0.8469(3) 1.0374(3) 0.8071(2) 0.0307(8) Uani 1 1 d . . .
O12C O 0.4935(3) 0.3818(3) 0.2362(2) 0.0263(8) Uani 1 1 d . . .
O12D O 1.0204(3) 0.6756(3) 0.8645(2) 0.0292(8) Uani 1 1 d . . .
O16A O 0.3144(4) 0.6307(4) 0.4243(2) 0.0457(11) Uani 1 1 d D . .
H16A H 0.381(4) 0.637(6) 0.470(3) 0.069 Uiso 1 1 d D . .
O16B O 0.8445(4) 1.1637(3) 0.5783(2) 0.0400(10) Uani 1 1 d D . .
H16B H 0.820(6) 1.119(4) 0.5195(17) 0.060 Uiso 1 1 d D . .
O16C O 0.4552(4) 0.2873(4) 0.4773(2) 0.0414(10) Uani 1 1 d D . .
H16C H 0.521(4) 0.292(5) 0.522(3) 0.062 Uiso 1 1 d D . .
O16D O 1.0271(4) 0.7979(3) 0.6335(2) 0.0343(9) Uani 1 1 d D . .
H16D H 0.968(4) 0.763(5) 0.583(3) 0.051 Uiso 1 1 d D . .
O18A O 0.5482(3) 0.7684(3) 0.4161(2) 0.0296(8) Uani 1 1 d . . .
O18B O 0.7178(4) 0.9276(3) 0.5413(2) 0.0324(9) Uani 1 1 d . . .
O18C O 0.7038(3) 0.4194(3) 0.4764(2) 0.0286(8) Uani 1 1 d . . .
O18D O 0.8872(3) 0.5682(3) 0.5988(2) 0.0323(8) Uani 1 1 d . . .
O19A O 0.1507(3) 0.5143(3) 0.2347(2) 0.0257(7) Uani 1 1 d . . .
O19B O 1.0398(3) 1.2450(3) 0.7566(2) 0.0291(8) Uani 1 1 d . . .
O19C O 0.3017(3) 0.1723(3) 0.2849(2) 0.0307(8) Uani 1 1 d . . .
O19D O 1.2174(3) 0.8800(3) 0.8116(2) 0.0322(8) Uani 1 1 d . . .
O22A O 0.0457(3) 0.5141(3) 0.0780(2) 0.0328(8) Uani 1 1 d . . .
O22B O 1.1186(3) 1.2579(3) 0.9211(2) 0.0322(8) Uani 1 1 d . . .
O22C O 0.2183(3) 0.1649(3) 0.1226(2) 0.0327(8) Uani 1 1 d . . .
O22D O 1.2962(4) 0.8946(3) 0.9766(2) 0.0350(9) Uani 1 1 d . . .
Br6A Br 0.74649(5) 1.09896(4) 0.01770(3) 0.03662(14) Uani 1 1 d . . .
Br6B Br 0.46666(5) 0.63809(4) 0.95913(3) 0.03200(12) Uani 1 1 d . . .
Br6C Br 0.83855(5) 0.80276(4) 0.08911(3) 0.03459(13) Uani 1 1 d . . .
Br6D Br 0.54896(5) 0.34843(4) 1.01945(3) 0.03665(14) Uani 1 1 d . . .
C40 C 0.2553(11) 1.0279(8) 0.4198(7) 0.116(4) Uani 1 1 d . . .
H40A H 0.2134 0.9869 0.4530 0.174 Uiso 1 1 calc R . .
H40B H 0.2544 0.9775 0.3523 0.174 Uiso 1 1 calc R . .
H40C H 0.2074 1.0927 0.4172 0.174 Uiso 1 1 calc R . .
O41 O 0.3893(7) 1.0672(5) 0.4744(5) 0.106(2) Uani 1 1 d . . .
H41 H 0.4301 1.0117 0.4774 0.160 Uiso 1 1 calc R . .
C50 C 0.3313(8) 0.9162(7) 0.6315(6) 0.086(3) Uani 1 1 d . . .
H50A H 0.3618 0.9036 0.6942 0.129 Uiso 1 1 calc R . .
H50B H 0.2786 0.8482 0.5820 0.129 Uiso 1 1 calc R . .
H50C H 0.2778 0.9798 0.6421 0.129 Uiso 1 1 calc R . .
O51 O 0.4438(5) 0.9414(4) 0.5964(4) 0.0642(12) Uani 1 1 d . . .
H51 H 0.4269 0.9900 0.5698 0.096 Uiso 1 1 calc R . .
C60 C 1.0899(5) 0.4768(5) 0.4360(4) 0.0426(14) Uani 1 1 d . . .
H60A H 1.0882 0.5237 0.3950 0.064 Uiso 1 1 calc R . .
H60B H 1.1534 0.4214 0.4210 0.064 Uiso 1 1 calc R . .
H60C H 1.1155 0.5248 0.5062 0.064 Uiso 1 1 calc R . .
O61 O 0.9619(3) 0.4190(3) 0.4150(2) 0.0353(8) Uani 1 1 d . . .
H61 H 0.9600 0.3874 0.4563 0.053 Uiso 1 1 calc R . .
C70 C 1.1409(8) 0.3023(8) 0.5797(6) 0.091(3) Uani 1 1 d . . .
H70A H 1.1913 0.3763 0.6157 0.137 Uiso 1 1 calc R . .
H70B H 1.1696 0.2652 0.5183 0.137 Uiso 1 1 calc R . .
H70C H 1.1553 0.2556 0.6211 0.137 Uiso 1 1 calc R . .
O71 O 1.0060(6) 0.3164(5) 0.5563(4) 0.093(2) Uani 1 1 d . . .
H71 H 0.9621 0.2650 0.5636 0.139 Uiso 1 1 calc R . .

loop_
_atom_site_aniso_label
_atom_site_aniso_U_11
_atom_site_aniso_U_22
_atom_site_aniso_U_33
_atom_site_aniso_U_23
_atom_site_aniso_U_13
_atom_site_aniso_U_12
Cu1 0.0285(3) 0.0316(3) 0.0144(2) 0.0099(2) -0.0010(2) -0.0123(3)
Cu2 0.0402(4) 0.0337(4) 0.0170(3) 0.0123(2) -0.0061(2) -0.0174(3)
Cu3 0.0289(4) 0.0388(4) 0.0159(3) 0.0116(2) -0.0031(2) -0.0120(3)
Cu4 0.0345(4) 0.0331(3) 0.0158(3) 0.0104(2) -0.0021(2) -0.0090(3)
C2A 0.029(3) 0.029(3) 0.019(2) 0.0105(19) 0.0035(19) 0.000(2)
C2B 0.040(3) 0.030(3) 0.022(2) 0.011(2) 0.000(2) -0.006(2)
C2C 0.033(3) 0.029(3) 0.020(2) 0.0087(19) 0.006(2) -0.007(2)
C2D 0.032(3) 0.027(3) 0.019(2) 0.0077(19) 0.004(2) -0.004(2)
C3A 0.039(3) 0.028(3) 0.021(2) 0.0086(19) 0.006(2) -0.006(2)
C3B 0.049(4) 0.031(3) 0.023(2) 0.011(2) -0.006(2) -0.015(3)
C3C 0.043(3) 0.031(3) 0.024(2) 0.006(2) -0.004(2) -0.009(2)
C3D 0.044(3) 0.031(3) 0.019(2) 0.001(2) 0.000(2) -0.007(2)
C4A 0.037(3) 0.024(3) 0.032(2) 0.012(2) 0.010(2) -0.006(2)
C4B 0.035(3) 0.026(3) 0.033(3) 0.016(2) -0.002(2) -0.009(2)
C4C 0.045(3) 0.030(3) 0.031(3) 0.014(2) 0.004(2) -0.006(2)
C4D 0.038(3) 0.035(3) 0.026(2) 0.012(2) 0.004(2) -0.009(2)
C5A 0.033(3) 0.028(3) 0.027(2) 0.015(2) 0.012(2) 0.000(2)
C5B 0.032(3) 0.031(3) 0.021(2) 0.017(2) 0.004(2) 0.002(2)
C5C 0.031(3) 0.038(3) 0.027(2) 0.020(2) 0.010(2) 0.004(2)
C5D 0.037(3) 0.030(3) 0.021(2) 0.013(2) 0.010(2) 0.005(2)
C7A 0.030(3) 0.027(3) 0.016(2) 0.0091(19) 0.0028(19) -0.003(2)
C7B 0.033(3) 0.028(3) 0.017(2) 0.0092(19) 0.0008(19) -0.004(2)
C7C 0.022(3) 0.036(3) 0.024(2) 0.013(2) 0.0042(19) 0.000(2)
C7D 0.035(3) 0.031(3) 0.018(2) 0.010(2) 0.002(2) 0.000(2)
C8A 0.028(3) 0.026(3) 0.020(2) 0.0092(18) 0.0053(19) -0.005(2)
C8B 0.026(3) 0.028(3) 0.024(2) 0.0136(19) 0.0007(19) 0.000(2)
C8C 0.022(3) 0.033(3) 0.023(2) 0.015(2) 0.0040(19) -0.001(2)
C8D 0.032(3) 0.028(3) 0.019(2) 0.0118(19) 0.0026(19) 0.002(2)
C9A 0.027(3) 0.031(3) 0.015(2) 0.0074(19) 0.0039(18) -0.002(2)
C9B 0.031(3) 0.028(3) 0.015(2) 0.0080(19) -0.0029(18) -0.009(2)
C9C 0.024(3) 0.032(3) 0.016(2) 0.0053(19) 0.0037(18) -0.001(2)
C9D 0.028(3) 0.031(3) 0.017(2) 0.0074(19) -0.0018(19) 0.004(2)
C11A 0.022(2) 0.023(2) 0.017(2) 0.0072(18) 0.0012(17) -0.0046(19)
C11B 0.028(3) 0.026(3) 0.014(2) 0.0062(18) -0.0037(18) -0.012(2)
C11C 0.020(3) 0.035(3) 0.016(2) 0.0075(19) 0.0027(18) -0.002(2)
C11D 0.029(3) 0.036(3) 0.013(2) 0.0066(19) -0.0001(19) -0.006(2)
C13A 0.028(3) 0.025(3) 0.018(2) 0.0078(18) 0.0010(19) -0.008(2)
C13B 0.023(3) 0.029(3) 0.021(2) 0.0093(19) -0.0059(18) -0.006(2)
C13C 0.023(3) 0.032(3) 0.016(2) 0.0060(18) 0.0011(18) -0.006(2)
C13D 0.026(3) 0.030(3) 0.021(2) 0.0075(19) -0.0016(19) -0.004(2)
C14A 0.026(3) 0.024(2) 0.019(2) 0.0088(18) 0.0045(18) -0.003(2)
C14B 0.020(3) 0.029(3) 0.022(2) 0.0102(19) -0.0003(19) -0.010(2)
C14C 0.031(3) 0.028(3) 0.020(2) 0.0070(19) 0.001(2) -0.008(2)
C14D 0.023(3) 0.030(3) 0.025(2) 0.011(2) -0.0038(19) -0.011(2)
C15A 0.029(3) 0.028(3) 0.019(2) 0.0117(19) 0.0018(19) -0.009(2)
C15B 0.031(3) 0.033(3) 0.016(2) 0.0090(19) -0.0021(19) -0.010(2)
C15C 0.034(3) 0.034(3) 0.022(2) 0.015(2) 0.004(2) -0.004(2)
C15D 0.036(3) 0.038(3) 0.013(2) 0.0083(19) -0.0043(19) -0.003(2)
C17A 0.026(3) 0.030(3) 0.0136(19) 0.0074(18) 0.0026(18) -0.007(2)
C17B 0.026(3) 0.032(3) 0.018(2) 0.0083(19) -0.0039(18) -0.007(2)
C17C 0.021(3) 0.033(3) 0.017(2) 0.0100(18) -0.0007(18) -0.007(2)
C17D 0.026(3) 0.028(3) 0.020(2) 0.0104(19) -0.0010(18) -0.003(2)
C20A 0.021(3) 0.030(3) 0.028(2) 0.011(2) 0.0026(19) -0.004(2)
C20B 0.029(3) 0.027(3) 0.025(2) 0.0070(19) -0.004(2) -0.011(2)
C20C 0.022(3) 0.046(3) 0.023(2) 0.008(2) 0.002(2) -0.009(2)
C20D 0.041(3) 0.027(3) 0.021(2) 0.0066(19) -0.005(2) -0.005(2)
C21A 0.029(3) 0.036(3) 0.030(2) 0.008(2) -0.003(2) -0.014(2)
C21B 0.047(4) 0.036(3) 0.033(3) 0.013(2) -0.013(2) -0.018(3)
C21C 0.035(3) 0.049(4) 0.032(3) 0.012(2) 0.002(2) -0.015(3)
C21D 0.052(4) 0.034(3) 0.035(3) 0.013(2) -0.010(3) -0.015(3)
C23A 0.030(3) 0.037(3) 0.028(2) 0.019(2) 0.001(2) -0.009(2)
C23B 0.035(3) 0.037(3) 0.021(2) 0.010(2) -0.002(2) -0.012(2)
C23C 0.027(3) 0.039(3) 0.021(2) 0.010(2) 0.000(2) -0.004(2)
C23D 0.038(3) 0.037(3) 0.016(2) 0.006(2) -0.005(2) -0.009(2)
N10A 0.022(2) 0.024(2) 0.0181(18) 0.0072(15) 0.0024(15) -0.0086(16)
N10B 0.033(3) 0.028(2) 0.0180(19) 0.0093(16) -0.0025(16) -0.0079(19)
N10C 0.024(2) 0.032(2) 0.0152(17) 0.0068(16) 0.0031(15) -0.0042(17)
N10D 0.029(2) 0.029(2) 0.0192(18) 0.0106(16) 0.0013(16) -0.0028(18)
O1A 0.035(2) 0.038(2) 0.0178(15) 0.0122(14) -0.0008(14) -0.0150(16)
O1B 0.053(2) 0.034(2) 0.0184(16) 0.0135(14) -0.0004(15) -0.0166(17)
O1C 0.043(2) 0.037(2) 0.0193(16) 0.0143(14) -0.0025(14) -0.0123(17)
O1D 0.040(2) 0.042(2) 0.0171(15) 0.0127(14) -0.0001(14) -0.0123(17)
O12A 0.0262(19) 0.0288(18) 0.0199(15) 0.0127(13) -0.0013(13) -0.0063(14)
O12B 0.035(2) 0.036(2) 0.0159(15) 0.0087(14) -0.0022(13) -0.0150(16)
O12C 0.0230(18) 0.036(2) 0.0162(14) 0.0096(13) -0.0021(12) -0.0053(15)
O12D 0.032(2) 0.0368(19) 0.0120(13) 0.0063(13) -0.0042(12) -0.0107(16)
O16A 0.047(3) 0.065(3) 0.0211(17) 0.0203(17) -0.0061(15) -0.035(2)
O16B 0.053(3) 0.041(2) 0.0212(16) 0.0168(16) -0.0105(16) -0.0200(19)
O16C 0.034(2) 0.068(3) 0.0232(17) 0.0226(17) -0.0003(15) -0.021(2)
O16D 0.048(2) 0.033(2) 0.0186(16) 0.0123(14) -0.0020(15) -0.0089(17)
O18A 0.032(2) 0.0353(19) 0.0182(15) 0.0120(14) -0.0026(13) -0.0142(15)
O18B 0.044(2) 0.033(2) 0.0151(15) 0.0108(14) -0.0054(14) -0.0171(16)
O18C 0.0246(19) 0.039(2) 0.0188(15) 0.0115(14) -0.0022(13) -0.0077(15)
O18D 0.041(2) 0.036(2) 0.0129(14) 0.0074(13) -0.0047(14) -0.0167(16)
O19A 0.0263(19) 0.0254(18) 0.0220(15) 0.0081(13) 0.0003(13) -0.0077(14)
O19B 0.0289(19) 0.0321(19) 0.0207(15) 0.0082(14) -0.0025(13) -0.0127(15)
O19C 0.028(2) 0.035(2) 0.0262(16) 0.0122(14) 0.0002(14) -0.0127(16)
O19D 0.035(2) 0.035(2) 0.0192(15) 0.0076(14) -0.0044(14) -0.0132(16)
O22A 0.032(2) 0.038(2) 0.0241(16) 0.0129(14) -0.0055(14) -0.0142(16)
O22B 0.033(2) 0.0331(19) 0.0235(16) 0.0114(14) -0.0085(14) -0.0137(15)
O22C 0.033(2) 0.037(2) 0.0202(15) 0.0064(14) -0.0003(14) -0.0143(16)
O22D 0.042(2) 0.032(2) 0.0236(16) 0.0106(14) -0.0079(14) -0.0082(16)
Br6A 0.0465(3) 0.0419(3) 0.0265(2) 0.0180(2) 0.0106(2) -0.0099(3)
Br6B 0.0364(3) 0.0373(3) 0.0261(2) 0.0172(2) 0.0059(2) -0.0049(2)
Br6C 0.0344(3) 0.0457(3) 0.0333(3) 0.0257(2) 0.0088(2) 0.0034(2)
Br6D 0.0438(3) 0.0436(3) 0.0227(2) 0.0127(2) 0.0078(2) -0.0096(2)
C40 0.152(10) 0.069(6) 0.107(7) 0.049(5) -0.039(6) -0.011(6)
O41 0.119(5) 0.098(4) 0.092(4) 0.063(4) -0.039(4) -0.063(4)
C50 0.075(6) 0.095(6) 0.151(8) 0.081(6) 0.091(6) 0.038(5)
O51 0.059(3) 0.069(3) 0.073(3) 0.037(2) 0.014(2) 0.004(2)
C60 0.034(3) 0.061(4) 0.033(3) 0.018(3) 0.007(2) -0.010(3)
O61 0.033(2) 0.039(2) 0.0345(18) 0.0162(16) 0.0053(15) -0.0104(16)
C70 0.073(6) 0.136(8) 0.083(5) 0.068(6) 0.009(5) -0.012(6)
O71 0.098(5) 0.100(4) 0.094(4) 0.079(4) -0.018(3) -0.045(4)

loop_
_atom_type_symbol
_atom_type_description
_atom_type_scat_dispersion_real
_atom_type_scat_dispersion_imag
_atom_type_scat_source
Cu Cu 0.3201 1.2651 'International Tables Vol C Tables 4.2.6.8 and 6.1.1.4'
C C 0.0033 0.0016 'International Tables Vol C Tables 4.2.6.8 and 6.1.1.4'
H H 0.0000 0.0000 'International Tables Vol C Tables 4.2.6.8 and 6.1.1.4'
N N 0.0061 0.0033 'International Tables Vol C Tables 4.2.6.8 and 6.1.1.4'
O O 0.0106 0.0060 'International Tables Vol C Tables 4.2.6.8 and 6.1.1.4'
Br Br -0.2901 2.4595 'International Tables Vol C Tables 4.2.6.8 and 6.1.1.4'

loop_
_geom_angle_atom_site_label_1
_geom_angle_atom_site_label_2
_geom_angle_atom_site_label_3
_geom_angle
_geom_angle_site_symmetry_1
_geom_angle_site_symmetry_3
_geom_angle_publ_flag
O1A Cu1 O18B 98.50(13) . . ?
O1A Cu1 N10A 94.35(14) . . ?
O18B Cu1 N10A 167.14(15) . . ?
O1A Cu1 O18A 177.44(15) . . ?
O18B Cu1 O18A 82.51(13) . . ?
N10A Cu1 O18A 84.63(14) . . ?
O1A Cu1 Cu2 139.54(9) . . ?
O18B Cu1 Cu2 42.03(10) . . ?
N10A Cu1 Cu2 125.39(11) . . ?
O18A Cu1 Cu2 41.93(8) . . ?
O1B Cu2 N10B 92.78(15) . . ?
O1B Cu2 O18A 99.64(13) . . ?
N10B Cu2 O18A 166.20(15) . . ?
O1B Cu2 O18B 169.63(17) . . ?
N10B Cu2 O18B 84.81(14) . . ?
O18A Cu2 O18B 81.90(12) . . ?
O1B Cu2 Cu1 141.99(9) . . ?
N10B Cu2 Cu1 125.14(12) . . ?
O18A Cu2 Cu1 42.40(9) . . ?
O18B Cu2 Cu1 40.94(9) . . ?
O1C Cu3 N10C 93.52(14) . . ?
O1C Cu3 O18D 99.38(13) . . ?
N10C Cu3 O18D 165.36(15) . . ?
O1C Cu3 O18C 169.82(16) . . ?
N10C Cu3 O18C 84.58(14) . . ?
O18D Cu3 O18C 81.51(12) . . ?
O1C Cu3 Cu4 137.77(9) . . ?
N10C Cu3 Cu4 124.31(11) . . ?
O18D Cu3 Cu4 41.24(9) . . ?
O18C Cu3 Cu4 40.81(8) . . ?
O1D Cu4 O18C 97.91(13) . . ?
O1D Cu4 O18D 177.00(16) . . ?
O18C Cu4 O18D 83.12(13) . . ?
O1D Cu4 N10D 93.93(15) . . ?
O18C Cu4 N10D 168.17(15) . . ?
O18D Cu4 N10D 85.05(14) . . ?
O1D Cu4 Cu3 139.36(9) . . ?
O18C Cu4 Cu3 42.51(10) . . ?
O18D Cu4 Cu3 41.17(8) . . ?
N10D Cu4 Cu3 125.79(12) . . ?
O1A C2A C3A 118.2(4) . . ?
O1A C2A C8A 123.1(4) . . ?
C3A C2A C8A 118.6(4) . . ?
O1B C2B C3B 118.3(4) . . ?
O1B C2B C8B 123.9(4) . . ?
C3B C2B C8B 117.8(4) . . ?
O1C C2C C8C 123.9(4) . . ?
O1C C2C C3C 119.0(4) . . ?
C8C C2C C3C 117.1(4) . . ?
O1D C2D C3D 117.5(4) . . ?
O1D C2D C8D 123.4(4) . . ?
C3D C2D C8D 119.1(4) . . ?
C4A C3A C2A 121.7(4) . . ?
C4A C3A H3A 119.2 . . ?
C2A C3A H3A 119.2 . . ?
C4B C3B C2B 121.6(4) . . ?
C4B C3B H3B 119.2 . . ?
C2B C3B H3B 119.2 . . ?
C4C C3C C2C 122.4(4) . . ?
C4C C3C H3C 118.8 . . ?
C2C C3C H3C 118.8 . . ?
C4D C3D C2D 121.4(4) . . ?
C4D C3D H3D 119.3 . . ?
C2D C3D H3D 119.3 . . ?
C3A C4A C5A 119.2(5) . . ?
C3A C4A H4A 120.4 . . ?
C5A C4A H4A 120.4 . . ?
C3B C4B C5B 119.3(4) . . ?
C3B C4B H4B 120.4 . . ?
C5B C4B H4B 120.4 . . ?
C3C C4C C5C 119.6(5) . . ?
C3C C4C H4C 120.2 . . ?
C5C C4C H4C 120.2 . . ?
C3D C4D C5D 119.3(5) . . ?
C3D C4D H4D 120.4 . . ?
C5D C4D H4D 120.4 . . ?
C7A C5A C4A 121.3(4) . . ?
C7A C5A Br6A 119.6(3) . . ?
C4A C5A Br6A 119.0(4) . . ?
C7B C5B C4B 120.7(4) . . ?
C7B C5B Br6B 120.8(3) . . ?
C4B C5B Br6B 118.5(4) . . ?
C7C C5C C4C 121.0(4) . . ?
C7C C5C Br6C 119.2(4) . . ?
C4C C5C Br6C 119.7(4) . . ?
C7D C5D C4D 121.6(4) . . ?
C7D C5D Br6D 119.7(3) . . ?
C4D C5D Br6D 118.6(4) . . ?
C5A C7A C8A 120.5(4) . . ?
C5A C7A H7A 119.7 . . ?
C8A C7A H7A 119.7 . . ?
C5B C7B C8B 121.4(4) . . ?
C5B C7B H7B 119.3 . . ?
C8B C7B H7B 119.3 . . ?
C5C C7C C8C 119.7(4) . . ?
C5C C7C H7C 120.1 . . ?
C8C C7C H7C 120.1 . . ?
C5D C7D C8D 119.8(4) . . ?
C5D C7D H7D 120.1 . . ?
C8D C7D H7D 120.1 . . ?
C2A C8A C9A 124.7(4) . . ?
C2A C8A C7A 118.4(4) . . ?
C9A C8A C7A 116.4(4) . . ?
C7B C8B C2B 119.2(4) . . ?
C7B C8B C9B 117.5(4) . . ?
C2B C8B C9B 123.3(4) . . ?
C2C C8C C7C 120.0(4) . . ?
C2C C8C C9C 124.1(4) . . ?
C7C C8C C9C 115.8(4) . . ?
C2D C8D C7D 118.6(4) . . ?
C2D C8D C9D 124.4(4) . . ?
C7D C8D C9D 116.9(4) . . ?
N10A C9A C8A 123.9(4) . . ?
N10A C9A H9A 118.1 . . ?
C8A C9A H9A 118.1 . . ?
N10B C9B C8B 124.2(4) . . ?
N10B C9B H9B 117.9 . . ?
C8B C9B H9B 117.9 . . ?
N10C C9C C8C 124.2(4) . . ?
N10C C9C H9C 117.9 . . ?
C8C C9C H9C 117.9 . . ?
N10D C9D C8D 123.8(4) . . ?
N10D C9D H9D 118.1 . . ?
C8D C9D H9D 118.1 . . ?
O12A C11A N10A 112.6(4) . . ?
O12A C11A C17A 112.9(4) . . ?
N10A C11A C17A 106.6(3) . . ?
O12A C11A H11A 108.2 . . ?
N10A C11A H11A 108.2 . . ?
C17A C11A H11A 108.2 . . ?
O12B C11B N10B 111.7(3) . . ?
O12B C11B C17B 112.2(4) . . ?
N10B C11B C17B 109.2(4) . . ?
O12B C11B H11B 107.9 . . ?
N10B C11B H11B 107.9 . . ?
C17B C11B H11B 107.9 . . ?
O12C C11C N10C 111.6(4) . . ?
O12C C11C C17C 112.9(4) . . ?
N10C C11C C17C 107.0(3) . . ?
O12C C11C H11C 108.4 . . ?
N10C C11C H11C 108.4 . . ?
C17C C11C H11C 108.4 . . ?
O12D C11D N10D 111.1(3) . . ?
O12D C11D C17D 113.2(4) . . ?
N10D C11D C17D 107.3(4) . . ?
O12D C11D H11D 108.4 . . ?
N10D C11D H11D 108.4 . . ?
C17D C11D H11D 108.4 . . ?
O12A C13A C23A 108.2(4) . . ?
O12A C13A C14A 109.8(3) . . ?
C23A C13A C14A 108.4(4) . . ?
O12A C13A H13A 110.1 . . ?
C23A C13A H13A 110.1 . . ?
C14A C13A H13A 110.1 . . ?
O12B C13B C23B 109.0(4) . . ?
O12B C13B C14B 109.9(4) . . ?
C23B C13B C14B 109.3(4) . . ?
O12B C13B H13B 109.6 . . ?
C23B C13B H13B 109.6 . . ?
C14B C13B H13B 109.6 . . ?
O12C C13C C23C 109.1(4) . . ?
O12C C13C C14C 110.1(3) . . ?
C23C C13C C14C 108.0(4) . . ?
O12C C13C H13C 109.9 . . ?
C23C C13C H13C 109.9 . . ?
C14C C13C H13C 109.9 . . ?
O12D C13D C14D 110.3(4) . . ?
O12D C13D C23D 108.4(4) . . ?
C14D C13D C23D 108.4(4) . . ?
O12D C13D H13D 109.9 . . ?
C14D C13D H13D 109.9 . . ?
C23D C13D H13D 109.9 . . ?
O19A C14A C15A 110.9(4) . . ?
O19A C14A C13A 107.2(3) . . ?
C15A C14A C13A 112.1(4) . . ?
O19A C14A H14A 108.9 . . ?
C15A C14A H14A 108.9 . . ?
C13A C14A H14A 108.9 . . ?
O19B C14B C15B 110.9(4) . . ?
O19B C14B C13B 108.1(4) . . ?
C15B C14B C13B 111.3(4) . . ?
O19B C14B H14B 108.8 . . ?
C15B C14B H14B 108.8 . . ?
C13B C14B H14B 108.8 . . ?
O19C C14C C15C 110.7(4) . . ?
O19C C14C C13C 107.4(3) . . ?
C15C C14C C13C 111.2(4) . . ?
O19C C14C H14C 109.2 . . ?
C15C C14C H14C 109.2 . . ?
C13C C14C H14C 109.2 . . ?
O19D C14D C15D 110.2(4) . . ?
O19D C14D C13D 108.6(4) . . ?
C15D C14D C13D 110.1(4) . . ?
O19D C14D H14D 109.3 . . ?
C15D C14D H14D 109.3 . . ?
C13D C14D H14D 109.3 . . ?
O16A C15A C14A 108.2(4) . . ?
O16A C15A C17A 112.3(3) . . ?
C14A C15A C17A 106.0(4) . . ?
O16A C15A H15A 110.1 . . ?
C14A C15A H15A 110.1 . . ?
C17A C15A H15A 110.1 . . ?
O16B C15B C14B 107.8(4) . . ?
O16B C15B C17B 112.9(4) . . ?
C14B C15B C17B 106.9(3) . . ?
O16B C15B H15B 109.7 . . ?
C14B C15B H15B 109.7 . . ?
C17B C15B H15B 109.7 . . ?
O16C C15C C17C 113.9(4) . . ?
O16C C15C C14C 107.6(4) . . ?
C17C C15C C14C 106.3(4) . . ?
O16C C15C H15C 109.6 . . ?
C17C C15C H15C 109.6 . . ?
C14C C15C H15C 109.6 . . ?
O16D C15D C14D 107.6(4) . . ?
O16D C15D C17D 112.7(4) . . ?
C14D C15D C17D 105.4(4) . . ?
O16D C15D H15D 110.3 . . ?
C14D C15D H15D 110.3 . . ?
C17D C15D H15D 110.3 . . ?
O18A C17A C15A 114.7(4) . . ?
O18A C17A C11A 105.8(4) . . ?
C15A C17A C11A 109.0(3) . . ?
O18A C17A H17A 109.1 . . ?
C15A C17A H17A 109.1 . . ?
C11A C17A H17A 109.1 . . ?
O18B C17B C15B 114.5(4) . . ?
O18B C17B C11B 104.1(4) . . ?
C15B C17B C11B 108.0(4) . . ?
O18B C17B H17B 110.0 . . ?
C15B C17B H17B 110.0 . . ?
C11B C17B H17B 110.0 . . ?
O18C C17C C15C 115.5(4) . . ?
O18C C17C C11C 104.4(3) . . ?
C15C C17C C11C 108.6(3) . . ?
O18C C17C H17C 109.4 . . ?
C15C C17C H17C 109.4 . . ?
C11C C17C H17C 109.4 . . ?
O18D C17D C11D 104.7(4) . . ?
O18D C17D C15D 115.1(4) . . ?
C11D C17D C15D 109.2(4) . . ?
O18D C17D H17D 109.2 . . ?
C11D C17D H17D 109.2 . . ?
C15D C17D H17D 109.2 . . ?
O19A C20A O22A 111.4(4) . . ?
O19A C20A C21A 107.9(4) . . ?
O22A C20A C21A 108.4(4) . . ?
O19A C20A H20A 109.7 . . ?
O22A C20A H20A 109.7 . . ?
C21A C20A H20A 109.7 . . ?
O22B C20B O19B 111.3(4) . . ?
O22B C20B C21B 108.4(4) . . ?
O19B C20B C21B 108.3(4) . . ?
O22B C20B H20B 109.6 . . ?
O19B C20B H20B 109.6 . . ?
C21B C20B H20B 109.6 . . ?
O19C C20C O22C 111.3(4) . . ?
O19C C20C C21C 108.6(4) . . ?
O22C C20C C21C 107.6(4) . . ?
O19C C20C H20C 109.8 . . ?
O22C C20C H20C 109.8 . . ?
C21C C20C H20C 109.8 . . ?
O19D C20D O22D 110.1(4) . . ?
O19D C20D C21D 107.8(4) . . ?
O22D C20D C21D 109.0(4) . . ?
O19D C20D H20D 110.0 . . ?
O22D C20D H20D 110.0 . . ?
C21D C20D H20D 110.0 . . ?
C20A C21A H21A 109.5 . . ?
C20A C21A H21B 109.5 . . ?
H21A C21A H21B 109.5 . . ?
C20A C21A H21C 109.5 . . ?
H21A C21A H21C 109.5 . . ?
H21B C21A H21C 109.5 . . ?
C20B C21B H21D 109.5 . . ?
C20B C21B H21E 109.5 . . ?
H21D C21B H21E 109.5 . . ?
C20B C21B H21F 109.5 . . ?
H21D C21B H21F 109.5 . . ?
H21E C21B H21F 109.5 . . ?
C20C C21C H21G 109.5 . . ?
C20C C21C H21H 109.5 . . ?
H21G C21C H21H 109.5 . . ?
C20C C21C H21I 109.5 . . ?
H21G C21C H21I 109.5 . . ?
H21H C21C H21I 109.5 . . ?
C20D C21D H21J 109.5 . . ?
C20D C21D H21K 109.5 . . ?
H21J C21D H21K 109.5 . . ?
C20D C21D H21L 109.5 . . ?
H21J C21D H21L 109.5 . . ?
H21K C21D H21L 109.5 . . ?
O22A C23A C13A 108.9(4) . . ?
O22A C23A H23A 109.9 . . ?
C13A C23A H23A 109.9 . . ?
O22A C23A H23B 109.9 . . ?
C13A C23A H23B 109.9 . . ?
H23A C23A H23B 108.3 . . ?
O22B C23B C13B 106.8(4) . . ?
O22B C23B H23C 110.4 . . ?
C13B C23B H23C 110.4 . . ?
O22B C23B H23D 110.4 . . ?
C13B C23B H23D 110.4 . . ?
H23C C23B H23D 108.6 . . ?
O22C C23C C13C 108.7(4) . . ?
O22C C23C H23E 110.0 . . ?
C13C C23C H23E 110.0 . . ?
O22C C23C H23F 110.0 . . ?
C13C C23C H23F 110.0 . . ?
H23E C23C H23F 108.3 . . ?
O22D C23D C13D 107.9(4) . . ?
O22D C23D H23G 110.1 . . ?
C13D C23D H23G 110.1 . . ?
O22D C23D H23H 110.1 . . ?
C13D C23D H23H 110.1 . . ?
H23G C23D H23H 108.4 . . ?
C9A N10A C11A 122.3(4) . . ?
C9A N10A Cu1 126.1(3) . . ?
C11A N10A Cu1 111.4(3) . . ?
C9B N10B C11B 123.9(4) . . ?
C9B N10B Cu2 126.8(3) . . ?
C11B N10B Cu2 109.3(3) . . ?
C9C N10C C11C 122.5(4) . . ?
C9C N10C Cu3 127.0(3) . . ?
C11C N10C Cu3 110.5(3) . . ?
C9D N10D C11D 124.4(4) . . ?
C9D N10D Cu4 126.6(3) . . ?
C11D N10D Cu4 108.9(3) . . ?
C2A O1A Cu1 125.7(3) . . ?
C2B O1B Cu2 126.0(3) . . ?
C2C O1C Cu3 126.6(3) . . ?
C2D O1D Cu4 127.0(3) . . ?
C11A O12A C13A 107.8(3) . . ?
C13B O12B C11B 107.8(3) . . ?
C11C O12C C13C 109.6(3) . . ?
C11D O12D C13D 107.4(3) . . ?
C15A O16A H16A 112(5) . . ?
C15B O16B H16B 106(5) . . ?
C15C O16C H16C 108(5) . . ?
C15D O16D H16D 110(4) . . ?
C17A O18A Cu2 131.4(3) . . ?
C17A O18A Cu1 106.1(3) . . ?
Cu2 O18A Cu1 95.67(13) . . ?
C17B O18B Cu1 138.5(3) . . ?
C17B O18B Cu2 109.4(3) . . ?
Cu1 O18B Cu2 97.04(14) . . ?
C17C O18C Cu4 136.2(3) . . ?
C17C O18C Cu3 108.3(3) . . ?
Cu4 O18C Cu3 96.68(14) . . ?
C17D O18D Cu3 140.4(3) . . ?
C17D O18D Cu4 110.0(3) . . ?
Cu3 O18D Cu4 97.59(13) . . ?
C20A O19A C14A 109.1(3) . . ?
C20B O19B C14B 110.6(3) . . ?
C20C O19C C14C 110.4(4) . . ?
C14D O19D C20D 110.4(4) . . ?
C20A O22A C23A 110.6(3) . . ?
C20B O22B C23B 111.1(4) . . ?
C23C O22C C20C 111.8(3) . . ?
C23D O22D C20D 111.3(4) . . ?
O41 C40 H40A 109.5 . . ?
O41 C40 H40B 109.5 . . ?
H40A C40 H40B 109.5 . . ?
O41 C40 H40C 109.5 . . ?
H40A C40 H40C 109.5 . . ?
H40B C40 H40C 109.5 . . ?
C40 O41 H41 109.5 . . ?
O51 C50 H50A 109.5 . . ?
O51 C50 H50B 109.5 . . ?
H50A C50 H50B 109.5 . . ?
O51 C50 H50C 109.5 . . ?
H50A C50 H50C 109.5 . . ?
H50B C50 H50C 109.5 . . ?
C50 O51 H51 109.5 . . ?
O61 C60 H60A 109.5 . . ?
O61 C60 H60B 109.5 . . ?
H60A C60 H60B 109.5 . . ?
O61 C60 H60C 109.5 . . ?
H60A C60 H60C 109.5 . . ?
H60B C60 H60C 109.5 . . ?
C60 O61 H61 109.5 . . ?
O71 C70 H70A 109.5 . . ?
O71 C70 H70B 109.5 . . ?
H70A C70 H70B 109.5 . . ?
O71 C70 H70C 109.5 . . ?
H70A C70 H70C 109.5 . . ?
H70B C70 H70C 109.5 . . ?
C70 O71 H71 109.5 . . ?

loop_
_geom_bond_atom_site_label_1
_geom_bond_atom_site_label_2
_geom_bond_distance
_geom_bond_site_symmetry_2
_geom_bond_publ_flag
Cu1 O1A 1.885(3) . ?
Cu1 O18B 1.915(3) . ?
Cu1 N10A 1.931(3) . ?
Cu1 O18A 1.965(3) . ?
Cu1 Cu2 2.9007(7) . ?
Cu2 O1B 1.911(3) . ?
Cu2 N10B 1.940(3) . ?
Cu2 O18A 1.948(3) . ?
Cu2 O18B 1.957(3) . ?
Cu3 O1C 1.908(3) . ?
Cu3 N10C 1.932(3) . ?
Cu3 O18D 1.938(3) . ?
Cu3 O18C 1.986(3) . ?
Cu3 Cu4 2.9189(7) . ?
Cu4 O1D 1.877(3) . ?
Cu4 O18C 1.921(3) . ?
Cu4 O18D 1.941(3) . ?
Cu4 N10D 1.942(3) . ?
C2A O1A 1.328(5) . ?
C2A C3A 1.407(7) . ?
C2A C8A 1.421(6) . ?
C2B O1B 1.333(6) . ?
C2B C3B 1.411(7) . ?
C2B C8B 1.425(6) . ?
C2C O1C 1.323(5) . ?
C2C C8C 1.406(6) . ?
C2C C3C 1.409(7) . ?
C2D O1D 1.328(5) . ?
C2D C3D 1.397(7) . ?
C2D C8D 1.419(6) . ?
C3A C4A 1.382(6) . ?
C3A H3A 0.9500 . ?
C3B C4B 1.384(7) . ?
C3B H3B 0.9500 . ?
C3C C4C 1.364(7) . ?
C3C H3C 0.9500 . ?
C3D C4D 1.375(7) . ?
C3D H3D 0.9500 . ?
C4A C5A 1.398(7) . ?
C4A H4A 0.9500 . ?
C4B C5B 1.391(6) . ?
C4B H4B 0.9500 . ?
C4C C5C 1.389(7) . ?
C4C H4C 0.9500 . ?
C4D C5D 1.394(7) . ?
C4D H4D 0.9500 . ?
C5A C7A 1.359(7) . ?
C5A Br6A 1.901(4) . ?
C5B C7B 1.364(7) . ?
C5B Br6B 1.908(4) . ?
C5C C7C 1.359(7) . ?
C5C Br6C 1.911(4) . ?
C5D C7D 1.364(7) . ?
C5D Br6D 1.909(4) . ?
C7A C8A 1.437(6) . ?
C7A H7A 0.9500 . ?
C7B C8B 1.396(6) . ?
C7B H7B 0.9500 . ?
C7C C8C 1.430(6) . ?
C7C H7C 0.9500 . ?
C7D C8D 1.426(6) . ?
C7D H7D 0.9500 . ?
C8A C9A 1.425(6) . ?
C8B C9B 1.446(6) . ?
C8C C9C 1.444(6) . ?
C8D C9D 1.435(7) . ?
C9A N10A 1.295(6) . ?
C9A H9A 0.9500 . ?
C9B N10B 1.277(6) . ?
C9B H9B 0.9500 . ?
C9C N10C 1.277(6) . ?
C9C H9C 0.9500 . ?
C9D N10D 1.270(6) . ?
C9D H9D 0.9500 . ?
C11A O12A 1.409(5) . ?
C11A N10A 1.458(6) . ?
C11A C17A 1.545(6) . ?
C11A H11A 1.0000 . ?
C11B O12B 1.430(5) . ?
C11B N10B 1.437(6) . ?
C11B C17B 1.528(6) . ?
C11B H11B 1.0000 . ?
C11C O12C 1.416(5) . ?
C11C N10C 1.448(6) . ?
C11C C17C 1.555(6) . ?
C11C H11C 1.0000 . ?
C11D O12D 1.422(5) . ?
C11D N10D 1.462(6) . ?
C11D C17D 1.529(6) . ?
C11D H11D 1.0000 . ?
C13A O12A 1.442(5) . ?
C13A C23A 1.518(6) . ?
C13A C14A 1.536(6) . ?
C13A H13A 1.0000 . ?
C13B O12B 1.429(5) . ?
C13B C23B 1.517(6) . ?
C13B C14B 1.527(6) . ?
C13B H13B 1.0000 . ?
C13C O12C 1.424(5) . ?
C13C C23C 1.516(6) . ?
C13C C14C 1.535(6) . ?
C13C H13C 1.0000 . ?
C13D O12D 1.440(6) . ?
C13D C14D 1.535(6) . ?
C13D C23D 1.535(6) . ?
C13D H13D 1.0000 . ?
C14A O19A 1.430(5) . ?
C14A C15A 1.511(6) . ?
C14A H14A 1.0000 . ?
C14B O19B 1.429(5) . ?
C14B C15B 1.514(6) . ?
C14B H14B 1.0000 . ?
C14C O19C 1.430(6) . ?
C14C C15C 1.530(6) . ?
C14C H14C 1.0000 . ?
C14D O19D 1.418(6) . ?
C14D C15D 1.521(6) . ?
C14D H14D 1.0000 . ?
C15A O16A 1.402(5) . ?
C15A C17A 1.529(6) . ?
C15A H15A 1.0000 . ?
C15B O16B 1.433(6) . ?
C15B C17B 1.527(6) . ?
C15B H15B 1.0000 . ?
C15C O16C 1.418(6) . ?
C15C C17C 1.520(6) . ?
C15C H15C 1.0000 . ?
C15D O16D 1.415(6) . ?
C15D C17D 1.537(7) . ?
C15D H15D 1.0000 . ?
C17A O18A 1.408(5) . ?
C17A H17A 1.0000 . ?
C17B O18B 1.417(5) . ?
C17B H17B 1.0000 . ?
C17C O18C 1.411(5) . ?
C17C H17C 1.0000 . ?
C17D O18D 1.412(5) . ?
C17D H17D 1.0000 . ?
C20A O19A 1.410(6) . ?
C20A O22A 1.424(5) . ?
C20A C21A 1.527(6) . ?
C20A H20A 1.0000 . ?
C20B O22B 1.406(6) . ?
C20B O19B 1.428(5) . ?
C20B C21B 1.496(7) . ?
C20B H20B 1.0000 . ?
C20C O19C 1.411(6) . ?
C20C O22C 1.422(5) . ?
C20C C21C 1.498(7) . ?
C20C H20C 1.0000 . ?
C20D O19D 1.426(5) . ?
C20D O22D 1.430(6) . ?
C20D C21D 1.501(7) . ?
C20D H20D 1.0000 . ?
C21A H21A 0.9800 . ?
C21A H21B 0.9800 . ?
C21A H21C 0.9800 . ?
C21B H21D 0.9800 . ?
C21B H21E 0.9800 . ?
C21B H21F 0.9800 . ?
C21C H21G 0.9800 . ?
C21C H21H 0.9800 . ?
C21C H21I 0.9800 . ?
C21D H21J 0.9800 . ?
C21D H21K 0.9800 . ?
C21D H21L 0.9800 . ?
C23A O22A 1.442(6) . ?
C23A H23A 0.9900 . ?
C23A H23B 0.9900 . ?
C23B O22B 1.436(6) . ?
C23B H23C 0.9900 . ?
C23B H23D 0.9900 . ?
C23C O22C 1.418(6) . ?
C23C H23E 0.9900 . ?
C23C H23F 0.9900 . ?
C23D O22D 1.424(6) . ?
C23D H23G 0.9900 . ?
C23D H23H 0.9900 . ?
O16A H16A 0.839(10) . ?
O16B H16B 0.839(10) . ?
O16C H16C 0.836(10) . ?
O16D H16D 0.834(10) . ?
C40 O41 1.445(11) . ?
C40 H40A 0.9800 . ?
C40 H40B 0.9800 . ?
C40 H40C 0.9800 . ?
O41 H41 0.8400 . ?
C50 O51 1.456(7) . ?
C50 H50A 0.9800 . ?
C50 H50B 0.9800 . ?
C50 H50C 0.9800 . ?
O51 H51 0.8400 . ?
C60 O61 1.436(6) . ?
C60 H60A 0.9800 . ?
C60 H60B 0.9800 . ?
C60 H60C 0.9800 . ?
O61 H61 0.8400 . ?
C70 O71 1.414(10) . ?
C70 H70A 0.9800 . ?
C70 H70B 0.9800 . ?
C70 H70C 0.9800 . ?
O71 H71 0.8400 . ?

loop_
_geom_hbond_atom_site_label_D
_geom_hbond_atom_site_label_H
_geom_hbond_atom_site_label_A
_geom_hbond_distance_DH
_geom_hbond_distance_HA
_geom_hbond_distance_DA
_geom_hbond_angle_DHA
_geom_hbond_site_symmetry_A
O16A H16A O1B 0.839(10) 1.903(19) 2.728(5) 167(7) .
O16B H16B O1A 0.839(10) 1.89(3) 2.690(4) 160(6) .
O16C H16C O1D 0.836(10) 1.87(3) 2.661(4) 156(6) .
O16D H16D O1C 0.834(10) 1.88(2) 2.691(4) 163(6) .
O16D H16D O18D 0.834(10) 2.69(6) 3.061(5) 108(5) .
O41 H41 O51 0.84 2.21 2.772(7) 124.6 .
O51 H51 O41 0.84 1.96 2.772(7) 163.9 .
O61 H61 O71 0.84 1.96 2.782(5) 164.8 .
O71 H71 O16B 0.84 1.86 2.692(6) 171.7 1_545

loop_
_geom_torsion_atom_site_label_1
_geom_torsion_atom_site_label_2
_geom_torsion_atom_site_label_3
_geom_torsion_atom_site_label_4
_geom_torsion
_geom_torsion_site_symmetry_1
_geom_torsion_site_symmetry_2
_geom_torsion_site_symmetry_3
_geom_torsion_site_symmetry_4
_geom_torsion_publ_flag
O1A Cu1 Cu2 O1B 179.6(3) . . . . ?
O18B Cu1 Cu2 O1B -164.3(3) . . . . ?
N10A Cu1 Cu2 O1B 12.1(3) . . . . ?
O18A Cu1 Cu2 O1B -3.6(2) . . . . ?
O1A Cu1 Cu2 N10B -4.8(2) . . . . ?
O18B Cu1 Cu2 N10B 11.3(2) . . . . ?
N10A Cu1 Cu2 N10B -172.3(2) . . . . ?
O18A Cu1 Cu2 N10B 172.0(2) . . . . ?
O1A Cu1 Cu2 O18A -176.8(2) . . . . ?
O18B Cu1 Cu2 O18A -160.7(2) . . . . ?
N10A Cu1 Cu2 O18A 15.7(2) . . . . ?
O1A Cu1 Cu2 O18B -16.1(2) . . . . ?
N10A Cu1 Cu2 O18B 176.4(2) . . . . ?
O18A Cu1 Cu2 O18B 160.7(2) . . . . ?
O1C Cu3 Cu4 O1D 148.2(3) . . . . ?
N10C Cu3 Cu4 O1D -1.4(2) . . . . ?
O18D Cu3 Cu4 O1D 175.5(3) . . . . ?
O18C Cu3 Cu4 O1D -16.6(2) . . . . ?
O1C Cu3 Cu4 O18C 164.8(2) . . . . ?
N10C Cu3 Cu4 O18C 15.2(2) . . . . ?
O18D Cu3 Cu4 O18C -168.0(2) . . . . ?
O1C Cu3 Cu4 O18D -27.3(2) . . . . ?
N10C Cu3 Cu4 O18D -176.8(2) . . . . ?
O18C Cu3 Cu4 O18D 168.0(2) . . . . ?
O1C Cu3 Cu4 N10D -17.6(2) . . . . ?
N10C Cu3 Cu4 N10D -167.2(2) . . . . ?
O18D Cu3 Cu4 N10D 9.7(2) . . . . ?
O18C Cu3 Cu4 N10D 177.6(2) . . . . ?
O1A C2A C3A C4A 176.7(5) . . . . ?
C8A C2A C3A C4A -4.4(8) . . . . ?
O1B C2B C3B C4B -178.1(5) . . . . ?
C8B C2B C3B C4B 2.9(8) . . . . ?
O1C C2C C3C C4C 175.0(5) . . . . ?
C8C C2C C3C C4C -4.4(8) . . . . ?
O1D C2D C3D C4D -176.0(5) . . . . ?
C8D C2D C3D C4D 2.7(8) . . . . ?
C2A C3A C4A C5A 0.8(8) . . . . ?
C2B C3B C4B C5B -1.9(9) . . . . ?
C2C C3C C4C C5C 1.5(9) . . . . ?
C2D C3D C4D C5D 0.1(9) . . . . ?
C3A C4A C5A C7A 3.4(8) . . . . ?
C3A C4A C5A Br6A -171.9(4) . . . . ?
C3B C4B C5B C7B 0.7(8) . . . . ?
C3B C4B C5B Br6B 179.3(4) . . . . ?
C3C C4C C5C C7C 2.1(9) . . . . ?
C3C C4C C5C Br6C -174.6(4) . . . . ?
C3D C4D C5D C7D -2.9(8) . . . . ?
C3D C4D C5D Br6D 174.8(4) . . . . ?
C4A C5A C7A C8A -3.7(8) . . . . ?
Br6A C5A C7A C8A 171.6(4) . . . . ?
C4B C5B C7B C8B -0.5(8) . . . . ?
Br6B C5B C7B C8B -179.2(4) . . . . ?
C4C C5C C7C C8C -2.5(8) . . . . ?
Br6C C5C C7C C8C 174.2(4) . . . . ?
C4D C5D C7D C8D 2.7(8) . . . . ?
Br6D C5D C7D C8D -174.9(4) . . . . ?
O1A C2A C8A C9A -5.9(8) . . . . ?
C3A C2A C8A C9A 175.2(5) . . . . ?
O1A C2A C8A C7A -177.2(5) . . . . ?
C3A C2A C8A C7A 4.0(7) . . . . ?
C5A C7A C8A C2A 0.0(7) . . . . ?
C5A C7A C8A C9A -172.0(5) . . . . ?
C5B C7B C8B C2B 1.6(8) . . . . ?
C5B C7B C8B C9B -175.7(5) . . . . ?
O1B C2B C8B C7B 178.3(5) . . . . ?
C3B C2B C8B C7B -2.7(8) . . . . ?
O1B C2B C8B C9B -4.6(9) . . . . ?
C3B C2B C8B C9B 174.4(5) . . . . ?
O1C C2C C8C C7C -175.4(5) . . . . ?
C3C C2C C8C C7C 3.9(7) . . . . ?
O1C C2C C8C C9C 1.1(8) . . . . ?
C3C C2C C8C C9C -179.5(5) . . . . ?
C5C C7C C8C C2C -0.6(7) . . . . ?
C5C C7C C8C C9C -177.5(5) . . . . ?
O1D C2D C8D C7D 175.8(5) . . . . ?
C3D C2D C8D C7D -2.8(8) . . . . ?
O1D C2D C8D C9D -6.3(8) . . . . ?
C3D C2D C8D C9D 175.0(5) . . . . ?
C5D C7D C8D C2D 0.2(8) . . . . ?
C5D C7D C8D C9D -177.9(5) . . . . ?
C2A C8A C9A N10A -4.8(8) . . . . ?
C7A C8A C9A N10A 166.5(5) . . . . ?
C7B C8B C9B N10B -177.9(5) . . . . ?
C2B C8B C9B N10B 5.0(8) . . . . ?
C2C C8C C9C N10C -5.2(8) . . . . ?
C7C C8C C9C N10C 171.6(5) . . . . ?
C2D C8D C9D N10D 1.3(8) . . . . ?
C7D C8D C9D N10D 179.2(5) . . . . ?
O12A C13A C14A O19A 177.0(4) . . . . ?
C23A C13A C14A O19A 59.0(5) . . . . ?
O12A C13A C14A C15A -61.1(5) . . . . ?
C23A C13A C14A C15A -179.1(4) . . . . ?
O12B C13B C14B O19B 177.2(4) . . . . ?
C23B C13B C14B O19B 57.6(5) . . . . ?
O12B C13B C14B C15B -60.8(5) . . . . ?
C23B C13B C14B C15B 179.6(4) . . . . ?
O12C C13C C14C O19C 178.0(4) . . . . ?
C23C C13C C14C O19C 59.0(5) . . . . ?
O12C C13C C14C C15C -60.8(5) . . . . ?
C23C C13C C14C C15C -179.8(4) . . . . ?
O12D C13D C14D O19D 175.5(4) . . . . ?
C23D C13D C14D O19D 56.9(5) . . . . ?
O12D C13D C14D C15D -63.8(5) . . . . ?
C23D C13D C14D C15D 177.6(4) . . . . ?
O19A C14A C15A O16A -63.1(5) . . . . ?
C13A C14A C15A O16A 177.1(4) . . . . ?
O19A C14A C15A C17A 176.2(4) . . . . ?
C13A C14A C15A C17A 56.5(5) . . . . ?
O19B C14B C15B O16B -61.5(5) . . . . ?
C13B C14B C15B O16B 178.2(4) . . . . ?
O19B C14B C15B C17B 176.8(4) . . . . ?
C13B C14B C15B C17B 56.5(5) . . . . ?
O19C C14C C15C O16C -60.6(5) . . . . ?
C13C C14C C15C O16C -179.9(4) . . . . ?
O19C C14C C15C C17C 176.9(4) . . . . ?
C13C C14C C15C C17C 57.6(5) . . . . ?
O19D C14D C15D O16D -61.1(5) . . . . ?
C13D C14D C15D O16D 179.1(4) . . . . ?
O19D C14D C15D C17D 178.3(4) . . . . ?
C13D C14D C15D C17D 58.5(5) . . . . ?
O16A C15A C17A O18A 69.3(5) . . . . ?
C14A C15A C17A O18A -172.8(4) . . . . ?
O16A C15A C17A C11A -172.3(4) . . . . ?
C14A C15A C17A C11A -54.4(5) . . . . ?
O12A C11A C17A O18A -174.7(3) . . . . ?
N10A C11A C17A O18A -50.5(5) . . . . ?
O12A C11A C17A C15A 61.4(5) . . . . ?
N10A C11A C17A C15A -174.4(4) . . . . ?
O16B C15B C17B O18B 70.8(6) . . . . ?
C14B C15B C17B O18B -170.9(4) . . . . ?
O16B C15B C17B C11B -173.8(4) . . . . ?
C14B C15B C17B C11B -55.4(5) . . . . ?
O12B C11B C17B O18B -175.8(4) . . . . ?
N10B C11B C17B O18B -51.4(5) . . . . ?
O12B C11B C17B C15B 62.1(5) . . . . ?
N10B C11B C17B C15B -173.5(4) . . . . ?
O16C C15C C17C O18C 69.5(6) . . . . ?
C14C C15C C17C O18C -172.2(4) . . . . ?
O16C C15C C17C C11C -173.6(4) . . . . ?
C14C C15C C17C C11C -55.3(5) . . . . ?
O12C C11C C17C O18C -176.4(4) . . . . ?
N10C C11C C17C O18C -53.3(5) . . . . ?
O12C C11C C17C C15C 59.8(5) . . . . ?
N10C C11C C17C C15C -177.0(4) . . . . ?
O12D C11D C17D O18D -175.6(4) . . . . ?
N10D C11D C17D O18D -52.6(5) . . . . ?
O12D C11D C17D C15D 60.6(5) . . . . ?
N10D C11D C17D C15D -176.4(4) . . . . ?
O16D C15D C17D O18D 69.5(6) . . . . ?
C14D C15D C17D O18D -173.4(4) . . . . ?
O16D C15D C17D C11D -173.0(4) . . . . ?
C14D C15D C17D C11D -55.9(5) . . . . ?
O12A C13A C23A O22A -174.8(3) . . . . ?
C14A C13A C23A O22A -55.8(5) . . . . ?
O12B C13B C23B O22B -178.0(4) . . . . ?
C14B C13B C23B O22B -57.9(5) . . . . ?
O12C C13C C23C O22C -176.9(4) . . . . ?
C14C C13C C23C O22C -57.2(5) . . . . ?
O12D C13D C23D O22D -175.7(4) . . . . ?
C14D C13D C23D O22D -56.0(6) . . . . ?
C8A C9A N10A C11A -170.7(4) . . . . ?
C8A C9A N10A Cu1 2.8(7) . . . . ?
O12A C11A N10A C9A -36.4(6) . . . . ?
C17A C11A N10A C9A -160.8(4) . . . . ?
O12A C11A N10A Cu1 149.3(3) . . . . ?
C17A C11A N10A Cu1 24.9(4) . . . . ?
O1A Cu1 N10A C9A 5.6(4) . . . . ?
O18B Cu1 N10A C9A -171.7(6) . . . . ?
O18A Cu1 N10A C9A -172.1(4) . . . . ?
Cu2 Cu1 N10A C9A 177.4(3) . . . . ?
O1A Cu1 N10A C11A 179.6(3) . . . . ?
O18B Cu1 N10A C11A 2.3(9) . . . . ?
O18A Cu1 N10A C11A 2.0(3) . . . . ?
Cu2 Cu1 N10A C11A -8.5(4) . . . . ?
C8B C9B N10B C11B -171.4(5) . . . . ?
C8B C9B N10B Cu2 9.4(8) . . . . ?
O12B C11B N10B C9B -21.3(7) . . . . ?
C17B C11B N10B C9B -146.0(5) . . . . ?
O12B C11B N10B Cu2 157.9(3) . . . . ?
C17B C11B N10B Cu2 33.3(5) . . . . ?
O1B Cu2 N10B C9B -17.5(5) . . . . ?
O18A Cu2 N10B C9B -171.7(6) . . . . ?
O18B Cu2 N10B C9B 172.6(5) . . . . ?
Cu1 Cu2 N10B C9B 165.2(4) . . . . ?
O1B Cu2 N10B C11B 163.2(3) . . . . ?
O18A Cu2 N10B C11B 9.0(9) . . . . ?
O18B Cu2 N10B C11B -6.7(3) . . . . ?
Cu1 Cu2 N10B C11B -14.1(4) . . . . ?
C8C C9C N10C C11C -176.8(4) . . . . ?
C8C C9C N10C Cu3 0.6(7) . . . . ?
O12C C11C N10C C9C -24.0(6) . . . . ?
C17C C11C N10C C9C -147.9(4) . . . . ?
O12C C11C N10C Cu3 158.2(3) . . . . ?
C17C C11C N10C Cu3 34.2(4) . . . . ?
O1C Cu3 N10C C9C 4.9(4) . . . . ?
O18D Cu3 N10C C9C 156.7(6) . . . . ?
O18C Cu3 N10C C9C 174.9(4) . . . . ?
Cu4 Cu3 N10C C9C 165.0(4) . . . . ?
O1C Cu3 N10C C11C -177.4(3) . . . . ?
O18D Cu3 N10C C11C -25.6(8) . . . . ?
O18C Cu3 N10C C11C -7.4(3) . . . . ?
Cu4 Cu3 N10C C11C -17.3(4) . . . . ?
C8D C9D N10D C11D -175.8(5) . . . . ?
C8D C9D N10D Cu4 8.3(7) . . . . ?
O12D C11D N10D C9D -16.4(7) . . . . ?
C17D C11D N10D C9D -140.6(5) . . . . ?
O12D C11D N10D Cu4 160.2(3) . . . . ?
C17D C11D N10D Cu4 35.9(4) . . . . ?
O1D Cu4 N10D C9D -10.3(4) . . . . ?
O18C Cu4 N10D C9D 168.3(7) . . . . ?
O18D Cu4 N10D C9D 166.8(4) . . . . ?
Cu3 Cu4 N10D C9D 160.5(4) . . . . ?
O1D Cu4 N10D C11D 173.3(3) . . . . ?
O18C Cu4 N10D C11D -8.1(10) . . . . ?
O18D Cu4 N10D C11D -9.6(3) . . . . ?
Cu3 Cu4 N10D C11D -15.9(4) . . . . ?
C3A C2A O1A Cu1 -163.5(4) . . . . ?
C8A C2A O1A Cu1 17.7(7) . . . . ?
O18B Cu1 O1A C2A 163.8(4) . . . . ?
N10A Cu1 O1A C2A -15.6(4) . . . . ?
O18A Cu1 O1A C2A 51(3) . . . . ?
Cu2 Cu1 O1A C2A 174.7(3) . . . . ?
C3B C2B O1B Cu2 170.8(4) . . . . ?
C8B C2B O1B Cu2 -10.2(8) . . . . ?
N10B Cu2 O1B C2B 17.6(5) . . . . ?
O18A Cu2 O1B C2B -168.4(4) . . . . ?
O18B Cu2 O1B C2B 93.9(8) . . . . ?
Cu1 Cu2 O1B C2B -165.9(3) . . . . ?
C8C C2C O1C Cu3 6.9(7) . . . . ?
C3C C2C O1C Cu3 -172.4(4) . . . . ?
N10C Cu3 O1C C2C -8.6(4) . . . . ?
O18D Cu3 O1C C2C 178.3(4) . . . . ?
O18C Cu3 O1C C2C -87.5(8) . . . . ?
Cu4 Cu3 O1C C2C -163.8(3) . . . . ?
C3D C2D O1D Cu4 179.6(4) . . . . ?
C8D C2D O1D Cu4 1.0(7) . . . . ?
O18C Cu4 O1D C2D -174.1(4) . . . . ?
O18D Cu4 O1D C2D -64(3) . . . . ?
N10D Cu4 O1D C2D 5.6(4) . . . . ?
Cu3 Cu4 O1D C2D -162.9(3) . . . . ?
N10A C11A O12A C13A 175.8(3) . . . . ?
C17A C11A O12A C13A -63.3(4) . . . . ?
C23A C13A O12A C11A 179.5(4) . . . . ?
C14A C13A O12A C11A 61.4(5) . . . . ?
C23B C13B O12B C11B -178.1(4) . . . . ?
C14B C13B O12B C11B 62.2(5) . . . . ?
N10B C11B O12B C13B 172.3(4) . . . . ?
C17B C11B O12B C13B -64.7(5) . . . . ?
N10C C11C O12C C13C 178.1(3) . . . . ?
C17C C11C O12C C13C -61.4(5) . . . . ?
C23C C13C O12C C11C 178.8(4) . . . . ?
C14C C13C O12C C11C 60.5(5) . . . . ?
N10D C11D O12D C13D 177.3(4) . . . . ?
C17D C11D O12D C13D -61.9(5) . . . . ?
C14D C13D O12D C11D 62.2(5) . . . . ?
C23D C13D O12D C11D -179.3(4) . . . . ?
C15A C17A O18A Cu2 -75.4(5) . . . . ?
C11A C17A O18A Cu2 164.5(3) . . . . ?
C15A C17A O18A Cu1 171.6(3) . . . . ?
C11A C17A O18A Cu1 51.5(4) . . . . ?
O1B Cu2 O18A C17A 60.5(4) . . . . ?
N10B Cu2 O18A C17A -145.7(7) . . . . ?
O18B Cu2 O18A C17A -129.9(4) . . . . ?
Cu1 Cu2 O18A C17A -117.3(4) . . . . ?
O1B Cu2 O18A Cu1 177.75(15) . . . . ?
N10B Cu2 O18A Cu1 -28.4(8) . . . . ?
O18B Cu2 O18A Cu1 -12.63(16) . . . . ?
O1A Cu1 O18A C17A -98(3) . . . . ?
O18B Cu1 O18A C17A 148.9(3) . . . . ?
N10A Cu1 O18A C17A -31.1(3) . . . . ?
Cu2 Cu1 O18A C17A 136.0(3) . . . . ?
O1A Cu1 O18A Cu2 126(3) . . . . ?
O18B Cu1 O18A Cu2 12.89(16) . . . . ?
N10A Cu1 O18A Cu2 -167.20(17) . . . . ?
C15B C17B O18B Cu1 -71.1(6) . . . . ?
C11B C17B O18B Cu1 171.3(3) . . . . ?
C15B C17B O18B Cu2 162.6(3) . . . . ?
C11B C17B O18B Cu2 44.9(4) . . . . ?
O1A Cu1 O18B C17B 39.4(5) . . . . ?
N10A Cu1 O18B C17B -143.3(7) . . . . ?
O18A Cu1 O18B C17B -142.9(5) . . . . ?
Cu2 Cu1 O18B C17B -130.1(5) . . . . ?
O1A Cu1 O18B Cu2 169.51(16) . . . . ?
N10A Cu1 O18B Cu2 -13.3(8) . . . . ?
O18A Cu1 O18B Cu2 -12.87(16) . . . . ?
O1B Cu2 O18B C17B -100.2(7) . . . . ?
N10B Cu2 O18B C17B -23.3(3) . . . . ?
O18A Cu2 O18B C17B 160.5(3) . . . . ?
Cu1 Cu2 O18B C17B 147.5(4) . . . . ?
O1B Cu2 O18B Cu1 112.3(7) . . . . ?
N10B Cu2 O18B Cu1 -170.73(18) . . . . ?
O18A Cu2 O18B Cu1 13.00(16) . . . . ?
C15C C17C O18C Cu4 -72.7(6) . . . . ?
C11C C17C O18C Cu4 168.1(3) . . . . ?
C15C C17C O18C Cu3 165.9(3) . . . . ?
C11C C17C O18C Cu3 46.7(4) . . . . ?
O1D Cu4 O18C C17C 43.9(5) . . . . ?
O18D Cu4 O18C C17C -133.3(4) . . . . ?
N10D Cu4 O18C C17C -134.8(8) . . . . ?
Cu3 Cu4 O18C C17C -125.3(5) . . . . ?
O1D Cu4 O18C Cu3 169.20(15) . . . . ?
O18D Cu4 O18C Cu3 -7.95(16) . . . . ?
N10D Cu4 O18C Cu3 -9.5(9) . . . . ?
O1C Cu3 O18C C17C 55.7(8) . . . . ?
N10C Cu3 O18C C17C -24.0(3) . . . . ?
O18D Cu3 O18C C17C 151.5(3) . . . . ?
Cu4 Cu3 O18C C17C 143.5(4) . . . . ?
O1C Cu3 O18C Cu4 -87.8(7) . . . . ?
N10C Cu3 O18C Cu4 -167.44(17) . . . . ?
O18D Cu3 O18C Cu4 7.99(16) . . . . ?
C11D C17D O18D Cu3 175.8(4) . . . . ?
C15D C17D O18D Cu3 -64.2(6) . . . . ?
C11D C17D O18D Cu4 44.7(4) . . . . ?
C15D C17D O18D Cu4 164.6(3) . . . . ?
O1C Cu3 O18D C17D 27.4(5) . . . . ?
N10C Cu3 O18D C17D -124.1(7) . . . . ?
O18C Cu3 O18D C17D -142.4(5) . . . . ?
Cu4 Cu3 O18D C17D -134.4(6) . . . . ?
O1C Cu3 O18D Cu4 161.81(16) . . . . ?
N10C Cu3 O18D Cu4 10.4(7) . . . . ?
O18C Cu3 O18D Cu4 -7.93(16) . . . . ?
O1D Cu4 O18D C17D 49(3) . . . . ?
O18C Cu4 O18D C17D 159.2(3) . . . . ?
N10D Cu4 O18D C17D -21.1(3) . . . . ?
Cu3 Cu4 O18D C17D 151.0(4) . . . . ?
O1D Cu4 O18D Cu3 -102(3) . . . . ?
O18C Cu4 O18D Cu3 8.16(16) . . . . ?
N10D Cu4 O18D Cu3 -172.15(18) . . . . ?
O22A C20A O19A C14A 65.7(5) . . . . ?
C21A C20A O19A C14A -175.5(4) . . . . ?
C15A C14A O19A C20A 174.1(4) . . . . ?
C13A C14A O19A C20A -63.2(5) . . . . ?
O22B C20B O19B C14B 61.7(5) . . . . ?
C21B C20B O19B C14B -179.2(4) . . . . ?
C15B C14B O19B C20B 179.6(4) . . . . ?
C13B C14B O19B C20B -58.2(5) . . . . ?
O22C C20C O19C C14C 62.2(5) . . . . ?
C21C C20C O19C C14C -179.5(4) . . . . ?
C15C C14C O19C C20C 177.0(4) . . . . ?
C13C C14C O19C C20C -61.4(5) . . . . ?
C15D C14D O19D C20D 178.8(4) . . . . ?
C13D C14D O19D C20D -60.5(5) . . . . ?
O22D C20D O19D C14D 63.4(5) . . . . ?
C21D C20D O19D C14D -177.8(4) . . . . ?
O19A C20A O22A C23A -62.0(5) . . . . ?
C21A C20A O22A C23A 179.5(4) . . . . ?
C13A C23A O22A C20A 56.7(5) . . . . ?
O19B C20B O22B C23B -63.2(5) . . . . ?
C21B C20B O22B C23B 177.8(4) . . . . ?
C13B C23B O22B C20B 60.6(5) . . . . ?
C13C C23C O22C C20C 57.9(5) . . . . ?
O19C C20C O22C C23C -60.5(5) . . . . ?
C21C C20C O22C C23C -179.3(4) . . . . ?
C13D C23D O22D C20D 59.6(5) . . . . ?
O19D C20D O22D C23D -63.4(5) . . . . ?
C21D C20D O22D C23D 178.5(4) . . . . ?
